data_2004443
loop_
_publ_author_name
'Zhang, H.'
'Wang, Y.'
'Maguire, J. A.'
'Hosmane, N. S.'

_publ_section_title
;
 A Dinuclear Holmium(III) `Carbons Apart' Carborane Cluster,
 [C~34~H~92~B~8~Cl~4~Ho~2~Li~2~N~6~Si~4~].C~10~H~8~
;
_journal_issue 1
_journal_name_full 'Acta Crystallographica Section C'
_journal_page_first 8
_journal_page_last 11
_journal_paper_doi 10.1107/S0108270195010110
_journal_volume 52
_journal_year 1996
_chemical_formula_iupac '[Ho2 Li2 Cl4 (C8 H22 B4 Si2)2 (C6 H16 N2)3], C10 H8'
_chemical_formula_structural '[C~34~H~92~N~6~B~8~Li~2~Cl~4~Si~4~Ho~2~][C~10~H~8~]'
_chemical_formula_sum 'C44 H100 B8 Cl4 Ho2 Li2 N6 Si4'
_chemical_formula_weight 1397.68
_chemical_name_common 'Holmium carbons apart carborane cluster'
_chemical_name_systematic
;
 ?
;
_space_group_IT_number 2
_symmetry_cell_setting triclinic
_symmetry_space_group_name_Hall '-P 1'
_symmetry_space_group_name_H-M 'P -1'
_audit_creation_method SHELXL
_cell_angle_alpha 98.93(2)
_cell_angle_beta 90.46(2)
_cell_angle_gamma 114.00(2)
_cell_formula_units_Z 2
_cell_length_a 11.996(3)
_cell_length_b 13.048(3)
_cell_length_c 25.017(8)
_cell_measurement_reflns_used 25
_cell_measurement_temperature 230(2)
_cell_measurement_theta_max 15
_cell_measurement_theta_min 10
_cell_volume 3522.9(18)
_computing_cell_refinement 'R3m/V diffractometer control software'
_computing_data_collection 'R3m/V diffractometer control software'
_computing_data_reduction 'R3m/V diffractometer control software'
_computing_molecular_graphics 'SHELXTL-Plus (Sheldrick, 1990a)'
_computing_publication_material 'SHELXL-93 (Sheldrick, 1993)'
_computing_structure_refinement 'SHELXL-93 (Sheldrick, 1993)'
_computing_structure_solution 'SHELXS-86 (Sheldrick, 1990b)'
_diffrn_ambient_temperature 230(2)
_diffrn_measurement_device 'Nicolet R3m/V diffractometer'
_diffrn_measurement_method '\w/2\q scan'
_diffrn_radiation_monochromator graphite
_diffrn_radiation_source 'fine-focus sealed tube'
_diffrn_radiation_type MoK\a
_diffrn_radiation_wavelength 0.71073
_diffrn_reflns_av_R_equivalents 0.0290
_diffrn_reflns_av_sigmaI/netI 0.0399
_diffrn_reflns_limit_h_max 11
_diffrn_reflns_limit_h_min 0
_diffrn_reflns_limit_k_max 11
_diffrn_reflns_limit_k_min -12
_diffrn_reflns_limit_l_max 24
_diffrn_reflns_limit_l_min -24
_diffrn_reflns_number 6937
_diffrn_reflns_theta_max 20.00
_diffrn_reflns_theta_min 1.86
_diffrn_standards_decay_% 0
_diffrn_standards_interval_count 200
_diffrn_standards_number 3
_exptl_absorpt_coefficient_mu 2.481
_exptl_absorpt_correction_T_max 0.919
_exptl_absorpt_correction_T_min 0.591
_exptl_absorpt_correction_type semi-empirical
_exptl_crystal_colour orange
_exptl_crystal_density_diffrn 1.318
_exptl_crystal_description plate
_exptl_crystal_F_000 1420
_exptl_crystal_size_max 0.35
_exptl_crystal_size_mid 0.20
_exptl_crystal_size_min 0.05
_refine_diff_density_max 1.146
_refine_diff_density_min -1.549
_refine_ls_extinction_method none
_refine_ls_goodness_of_fit_all 1.044
_refine_ls_goodness_of_fit_obs 1.066
_refine_ls_hydrogen_treatment 'riding model'
_refine_ls_matrix_type full
_refine_ls_number_parameters 632
_refine_ls_number_reflns 6020
_refine_ls_number_restraints 30
_refine_ls_restrained_S_all 1.136
_refine_ls_restrained_S_obs 1.062
_refine_ls_R_factor_all 0.0592
_refine_ls_R_factor_obs 0.0419
_refine_ls_shift/esd_max 0.001
_refine_ls_shift/esd_mean 0.000
_refine_ls_structure_factor_coef Fsqd
_refine_ls_weighting_details 'w = 1/[\s^2^(F~o~^2^)+(0.0775P)^2^+2.5509P] where P = (F~o~^2^+2F~c~^2^)/3'
_refine_ls_weighting_scheme calc
_refine_ls_wR_factor_all 0.1254
_refine_ls_wR_factor_obs 0.1042
_reflns_number_observed 5258
_reflns_number_total 6544
_reflns_observed_criterion >2sigma(I)
_cod_data_source_file sz1042.cif
_cod_data_source_block ywhobsp
_cod_depositor_comments
;
The following automatic conversions were performed:

'_refine_ls_weighting_scheme' value 'w =
1/[\s^2^(F~o~^2^)+(0.0775P)^2^+2.5509P] where P =
(F~o~^2^+2F~c~^2^)/3' was changed to 'calc'. New tag
'_refine_ls_weighting_details' was created. The value of the new tag
was set to 'w = 1/[\s^2^(F~o~^2^)+(0.0775P)^2^+2.5509P] where P =
(F~o~^2^+2F~c~^2^)/3'.

Automatic conversion script
Id: cif_fix_values 3143 2015-03-26 13:38:13Z robertas 
;
_cod_original_cell_volume 3523(2)
_cod_database_code 2004443

loop_
_symmetry_equiv_pos_as_xyz
'x, y, z'
'-x, -y, -z'

loop_
_atom_site_aniso_label
_atom_site_aniso_U_11
_atom_site_aniso_U_22
_atom_site_aniso_U_33
_atom_site_aniso_U_12
_atom_site_aniso_U_13
_atom_site_aniso_U_23
Ho1 0.0271(3) 0.0356(3) 0.0288(3) 0.0140(2) -0.0022(2) 0.0040(2)
Ho2 0.0454(3) 0.0626(3) 0.0342(3) 0.0346(3) 0.0038(2) 0.0052(2)
Cl1 0.052(2) 0.0467(14) 0.049(2) 0.0173(12) -0.0104(12) -0.0113(12)
Cl2 0.0316(13) 0.0514(14) 0.052(2) 0.0242(11) -0.0008(11) 0.0059(12)
Cl3 0.068(2) 0.125(3) 0.047(2) 0.048(2) 0.0117(15) 0.007(2)
Cl4 0.079(2) 0.074(2) 0.046(2) 0.036(2) -0.0035(14) -0.0104(14)
Si1 0.035(2) 0.038(2) 0.065(2) 0.0107(13) -0.0058(14) 0.0061(14)
Si2 0.049(2) 0.088(2) 0.037(2) 0.031(2) -0.0093(14) 0.009(2)
Si3 0.054(2) 0.085(2) 0.043(2) 0.034(2) -0.0072(15) 0.021(2)
Si4 0.051(2) 0.059(2) 0.076(2) -0.001(2) -0.007(2) 0.025(2)
C12 0.034(5) 0.030(5) 0.034(5) 0.015(4) -0.004(4) 0.006(4)
B13 0.039(7) 0.041(6) 0.046(7) 0.014(5) 0.004(6) 0.019(6)
C14 0.033(5) 0.044(5) 0.034(6) 0.014(4) 0.001(4) 0.013(4)
B15 0.032(6) 0.040(6) 0.039(7) 0.015(5) 0.002(5) 0.016(5)
B16 0.041(6) 0.041(6) 0.028(6) 0.028(5) -0.008(5) -0.002(5)
B17 0.040(7) 0.052(7) 0.051(7) 0.028(6) 0.003(6) 0.023(6)
C22 0.035(5) 0.053(6) 0.041(6) 0.020(5) 0.004(5) 0.016(5)
B23 0.039(7) 0.047(7) 0.056(8) 0.015(6) 0.016(6) 0.019(6)
C24 0.041(6) 0.063(7) 0.034(6) 0.012(5) 0.005(5) 0.015(5)
B25 0.040(7) 0.060(8) 0.033(7) 0.021(6) 0.001(5) 0.026(6)
B26 0.022(6) 0.045(6) 0.042(7) 0.010(5) 0.000(5) 0.015(5)
B27 0.036(7) 0.079(9) 0.041(7) 0.022(6) 0.009(6) 0.025(6)
C31 0.066(8) 0.047(7) 0.183(15) 0.008(6) -0.026(9) 0.020(8)
C32 0.048(7) 0.091(8) 0.066(8) 0.018(6) 0.002(6) 0.016(6)
C33 0.052(7) 0.093(9) 0.069(8) 0.033(6) -0.019(6) -0.024(7)
C34 0.065(9) 0.123(12) 0.100(11) 0.014(8) -0.031(8) 0.010(9)
C35 0.125(12) 0.137(12) 0.091(11) 0.083(10) -0.031(9) 0.024(9)
C36 0.097(10) 0.182(15) 0.048(8) 0.050(10) -0.020(7) -0.008(9)
C37 0.066(8) 0.121(10) 0.051(7) 0.041(7) -0.014(6) 0.007(7)
C38 0.092(9) 0.115(10) 0.082(9) 0.072(8) -0.002(7) 0.033(8)
C39 0.085(9) 0.175(14) 0.062(9) 0.052(10) 0.003(7) 0.063(9)
C40 0.069(11) 0.23(2) 0.20(2) -0.021(13) 0.022(12) -0.015(18)
C41 0.122(15) 0.24(2) 0.118(15) -0.033(15) -0.056(12) 0.050(15)
C42 0.18(2) 0.063(11) 0.81(7) -0.049(12) -0.28(3) 0.14(2)
Li1 0.066(12) 0.074(12) 0.068(12) 0.053(10) 0.018(10) 0.019(9)
Li2 0.109(17) 0.112(16) 0.044(12) 0.058(14) -0.009(11) -0.002(11)
N51 0.055(6) 0.107(8) 0.059(7) 0.048(6) 0.003(5) 0.006(6)
N52 0.103(8) 0.088(7) 0.071(7) 0.071(7) 0.015(6) 0.013(6)
C53 0.091(11) 0.137(13) 0.103(12) 0.075(11) 0.000(9) 0.013(10)
C54 0.114(12) 0.112(11) 0.085(10) 0.093(10) -0.014(9) 0.012(8)
C55 0.035(7) 0.198(15) 0.092(10) 0.046(8) 0.026(7) 0.054(11)
C56 0.044(7) 0.103(9) 0.079(9) 0.035(7) -0.012(6) 0.008(7)
C57 0.165(14) 0.131(12) 0.075(10) 0.125(12) 0.014(9) -0.002(8)
C58 0.129(12) 0.075(9) 0.106(11) 0.076(9) 0.023(10) 0.017(8)
N61 0.087(7) 0.072(6) 0.054(6) 0.051(6) 0.010(5) 0.000(5)
N62 0.100(8) 0.063(7) 0.090(8) 0.057(6) 0.010(7) 0.001(5)
C63 0.168(17) 0.126(14) 0.151(16) 0.105(14) 0.071(13) 0.033(12)
C64 0.160(16) 0.092(11) 0.171(17) 0.096(12) 0.068(14) 0.018(11)
C65 0.115(12) 0.156(14) 0.055(9) 0.055(10) 0.009(9) 0.014(9)
C66 0.106(11) 0.097(11) 0.102(12) 0.004(9) 0.042(9) 0.010(9)
C67 0.146(15) 0.055(9) 0.25(2) 0.039(10) 0.026(15) 0.039(11)
C68 0.29(3) 0.142(15) 0.123(14) 0.162(17) -0.098(16) -0.032(11)
N71 0.115(11) 0.202(15) 0.055(8) 0.097(11) 0.006(7) 0.031(9)
N72 0.182(15) 0.149(14) 0.075(10) 0.081(12) 0.024(10) -0.006(9)
C73 0.22(2) 0.36(4) 0.044(13) 0.18(3) -0.020(12) -0.022(18)
C74 0.41(5) 0.25(3) 0.074(17) 0.20(3) -0.01(2) -0.031(16)
C75 0.21(3) 0.25(3) 0.18(2) 0.10(2) -0.009(19) 0.11(2)
C76 0.21(2) 0.47(4) 0.099(14) 0.26(3) 0.055(14) 0.11(2)
C77 0.24(3) 0.31(3) 0.16(2) 0.18(3) 0.10(2) 0.01(2)
C78 0.46(5) 0.112(17) 0.14(2) 0.08(2) 0.11(3) -0.013(15)
C81 0.101(17) 0.19(3) 0.17(2) 0.071(17) 0.004(15) -0.055(15)
C82 0.12(2) 0.24(3) 0.30(4) 0.10(2) -0.04(2) -0.15(3)
C83 0.28(5) 0.42(6) 0.45(6) 0.20(5) -0.25(4) -0.29(5)
C84 0.21(3) 0.40(5) 0.26(4) 0.21(3) 0.10(3) 0.17(4)
C85 0.106(15) 0.113(15) 0.25(3) 0.029(12) -0.014(17) -0.002(17)
C91 0.169(19) 0.111(17) 0.078(15) 0.091(15) -0.028(12) -0.042(9)
C92 0.37(4) 0.148(18) 0.105(18) 0.17(3) -0.01(2) -0.044(14)
C93 0.61(8) 0.45(7) 0.20(4) 0.47(7) -0.16(5) -0.15(4)
C94 0.104(15) 0.41(5) 0.25(4) 0.17(2) -0.097(18) -0.22(3)
C95 0.106(15) 0.165(19) 0.24(3) 0.026(14) 0.031(18) -0.120(19)

loop_
_atom_site_label
_atom_site_occupancy
_atom_site_fract_x
_atom_site_fract_y
_atom_site_fract_z
_atom_site_U_iso_or_equiv
_atom_site_thermal_displace_type
_atom_site_calc_flag
_atom_site_refinement_flags
_atom_site_type_symbol
Ho1 1 .21043(3) .48815(3) .26534(2) .0304(2) Uani d . Ho
Ho2 1 .34957(4) .30389(4) .17414(2) .0437(2) Uani d . Ho
Cl1 1 .2659(2) .6522(2) .35002(10) .0527(7) Uani d . Cl
Cl2 1 -.0105(2) .4889(2) .26550(9) .0430(6) Uani d . Cl
Cl3 1 .4558(3) .3269(3) .08232(11) .0785(9) Uani d . Cl
Cl4 1 .1714(3) .1377(2) .10263(11) .0676(8) Uani d . Cl
Si1 1 -.0841(2) .1749(2) .27099(12) .0481(7) Uani d . Si
Si2 1 .3853(3) .4332(3) .39956(11) .0575(8) Uani d . Si
Si3 1 .0812(3) .5420(3) .11878(12) .0581(8) Uani d . Si
Si4 1 .5455(3) .7682(3) .24861(14) .0681(9) Uani d . Si
C12 1 .0770(7) .2767(6) .2846(3) .032(2) Uani d . C
B13 1 .1400(10) .3514(9) .3408(4) .041(3) Uani d . B
C14 1 .2782(7) .3850(7) .3374(3) .037(2) Uani d . C
B15 1 .3079(9) .3407(8) .2806(4) .036(3) Uani d . B
B16 1 .1740(9) .2685(8) .2454(4) .034(3) Uani d . B
B17 1 .1907(10) .2462(9) .3124(5) .043(3) Uani d . B
H17 1 .1855 .1682 .3267 .080 Uiso d . H
C22 1 .2012(8) .5469(7) .1667(4) .041(2) Uani d . C
B23 1 .2839(10) .6577(9) .2060(5) .047(3) Uani d . B
C24 1 .4008(8) .6438(8) .2234(4) .049(3) Uani d . C
B25 1 .3905(10) .5211(9) .1974(4) .042(3) Uani d . B
B26 1 .2606(9) .4577(9) .1601(4) .037(3) Uani d . B
B27 1 .3537(10) .6013(11) .1556(5) .051(3) Uani d . B
H27 1 .4002 .6367 .1203 .080 Uiso d . H
C31 1 -.0928(11) .0324(9) .2787(6) .104(5) Uani d . C
H31A 1 -0.1762(11) -.0227(9) .2718(6) .155 Uiso calc R H
H31B 1 -.0635(11) .0354(9) .3150(6) .155 Uiso calc R H
H31C 1 -.0432(11) .0111(9) .2533(6) .155 Uiso calc R H
C32 1 -0.1857(9) .2144(10) .3174(4) .071(3) Uani d . C
H32A 1 -0.2686(9) .1590(10) .3088(4) .107 Uiso calc R H
H32B 1 -0.1805(9) .2881(10) .3131(4) .107 Uiso calc R H
H32C 1 -0.1605(9) .2167(10) .3542(4) .107 Uiso calc R H
C33 1 -0.1375(9) .1672(10) .1995(4) .075(3) Uani d . C
H33A 1 -0.2217(9) .1140(10) .1925(4) .112 Uiso calc R H
H33B 1 -.0886(9) .1425(10) .1750(4) .112 Uiso calc R H
H33C 1 -0.1298(9) .2411(10) .1943(4) .112 Uiso calc R H
C34 1 .5201(11) .5662(12) .3970(6) .105(5) Uani d . C
H34A 1 .4940(11) .6254(12) .3932(6) .158 Uiso calc R H
H34B 1 .5644(11) .5548(12) .3665(6) .158 Uiso calc R H
H34C 1 .5721(11) .5877(12) .4298(6) .158 Uiso calc R H
C35 1 .4416(13) .3228(12) .4068(6) .108(5) Uani d . C
H35A 1 .3733(13) .2520(12) .4083(6) .161 Uiso calc R H
H35B 1 .4942(13) .3460(12) .4396(6) .161 Uiso calc R H
H35C 1 .4865(13) .3132(12) .3762(6) .161 Uiso calc R H
C36 1 .3043(13) .4538(14) .4611(5) .115(5) Uani d . C
H36A 1 .2338(13) .3846(14) .4627(5) .172 Uiso calc R H
H36B 1 .2788(13) .5141(14) .4593(5) .172 Uiso calc R H
H36C 1 .3586(13) .4733(14) .4931(5) .172 Uiso calc R H
C37 1 -.0426(10) .3974(10) .1028(4) .080(4) Uani d . C
H37A 1 -0.1039(10) .3971(10) .0778(4) .120 Uiso calc R H
H37B 1 -.0787(10) .3749(10) .1356(4) .120 Uiso calc R H
H37C 1 -.0097(10) .3450(10) .0868(4) .120 Uiso calc R H
C38 1 .0115(11) .6407(11) .1476(5) .085(4) Uani d . C
H38A 1 -.0506(11) .6365(11) .1218(5) .127 Uiso calc R H
H38B 1 .0736(11) .7172(11) .1552(5) .127 Uiso calc R H
H38C 1 -.0244(11) .6191(11) .1805(5) .127 Uiso calc R H
C39 1 .1501(12) .5903(13) .0563(5) .103(5) Uani d . C
H39A 1 .0877(12) .5879(13) .0312(5) .154 Uiso calc R H
H39B 1 .1868(12) .5412(13) .0400(5) .154 Uiso calc R H
H39C 1 .2116(12) .6670(13) .0652(5) .154 Uiso calc R H
C40 1 .6712(14) .7508(18) .2087(9) .198(11) Uani d . C
H40A 1 .6799(14) .6838(18) .2153(9) .297 Uiso calc R H
H40B 1 .7468(14) .8163(18) .2197(9) .297 Uiso calc R H
H40C 1 .6510(14) .7434(18) .1707(9) .297 Uiso calc R H
C41 1 .6015(16) .7774(18) .3149(7) .193(11) Uani d . C
H41A 1 .5998(16) .7050(18) .3194(7) .289 Uiso calc R H
H41B 1 .5513(16) .7978(18) .3403(7) .289 Uiso calc R H
H41C 1 .6842(16) .8343(18) .3213(7) .289 Uiso calc R H
C42 1 .5413(19) .8898(14) .2326(15) .38(3) Uani d . C
H42A 1 .5093(19) .8754(14) .1956(15) .566 Uiso calc R H
H42B 1 .6226(19) .9494(14) .2372(15) .566 Uiso calc R H
H42C 1 .4898(19) .9128(14) .2562(15) .566 Uiso calc R H
H13 1 .0888 .3641 .3810 .080 Uiso d . H
H15 1 .4008 .3535 .2666 .080 Uiso d . H
H16 1 .1548 .2072 .2069 .080 Uiso d . H
H23 1 .2644 .7359 .2194 .080 Uiso d . H
H25 1 .4608 .4987 .2183 .080 Uiso d . H
H26 1 .2328 .3638 .1413 .080 Uiso d . H
Li1 1 .0645(16) .6348(15) .3434(7) .060(5) Uani d . Li
Li2 1 .282(2) .1956(19) .0301(8) .086(6) Uani d . Li
N51 1 .5931(8) .3714(9) .2074(4) .070(3) Uani d . N
N52 1 .3897(10) .1321(8) .1900(4) .077(3) Uani d . N
C53 1 .6097(13) .2650(14) .2033(6) .102(5) Uani d . C
H53A 1 .6853(13) .2804(14) .2239(6) .153 Uiso calc R H
H53B 1 .6175(13) .2389(14) .1657(6) .153 Uiso calc R H
C54 1 .5072(13) .1725(12) .2237(5) .089(4) Uani d . C
H54A 1 .5291(13) .1088(12) .2243(5) .134 Uiso calc R H
H54B 1 .4961(13) .2001(12) .2606(5) .134 Uiso calc R H
C55 1 .6806(10) .4449(13) .1728(5) .106(5) Uani d . C
H55A 1 .6711(10) .5149(13) .1749(5) .159 Uiso calc R H
H55B 1 .6643(10) .4060(13) .1358(5) .159 Uiso calc R H
H55C 1 .7629(10) .4610(13) .1853(5) .159 Uiso calc R H
C56 1 .6295(9) .4308(10) .2639(5) .075(3) Uani d . C
H56A 1 .6198(9) .5011(10) .2682(5) .112 Uiso calc R H
H56B 1 .7135(9) .4465(10) .2727(5) .112 Uiso calc R H
H56C 1 .5787(9) .3835(10) .2878(5) .112 Uiso calc R H
C57 1 .3971(14) .0628(12) .1372(5) .105(5) Uani d . C
H57A 1 .4605(14) .1103(12) .1175(5) .157 Uiso calc R H
H57B 1 .3202(14) .0330(12) .1159(5) .157 Uiso calc R H
H57C 1 .4155(14) .0009(12) .1444(5) .157 Uiso calc R H
C58 1 .2908(13) .0541(10) .2182(6) .092(4) Uani d . C
H58A 1 .2144(13) .0274(10) .1969(6) .138 Uiso calc R H
H58B 1 .2856(13) .0940(10) .2530(6) .138 Uiso calc R H
H58C 1 .3084(13) -.0096(10) .2229(6) .138 Uiso calc R H
N61 1 -.0316(9) .6108(8) .4107(4) .066(3) Uani d . N
N62 1 .0411(10) .7798(8) .3400(4) .078(3) Uani d . N
C63 1 -.0842(17) .6933(15) .4129(7) .133(6) Uani d . C
H63A 1 -0.1659(17) .6551(15) .3947(7) .199 Uiso calc R H
H63B 1 -.0926(17) .7182(15) .4506(7) .199 Uiso calc R H
C64 1 -.0198(16) .7907(13) .3899(8) .127(6) Uani d . C
H64A 1 .0421(16) .8457(13) .4173(8) .190 Uiso calc R H
H64B 1 -.0767(16) .8235(13) .3827(8) .190 Uiso calc R H
C65 1 .0512(13) .6392(13) .4595(5) .109(5) Uani d . C
H65A 1 .0862(13) .5846(13) .4582(5) .164 Uiso calc R H
H65B 1 .0062(13) .6377(13) .4911(5) .164 Uiso calc R H
H65C 1 .1153(13) .7140(13) .4611(5) .164 Uiso calc R H
C66 1 -0.1303(13) .4956(12) .4074(6) .115(5) Uani d . C
H66A 1 -.0953(13) .4410(12) .4059(6) .172 Uiso calc R H
H66B 1 -0.1837(13) .4777(12) .3752(6) .172 Uiso calc R H
H66C 1 -0.1762(13) .4931(12) .4388(6) .172 Uiso calc R H
C67 1 .1528(16) .8810(11) .3446(8) .148(7) Uani d . C
H67A 1 .2026(16) .8870(11) .3762(8) .222 Uiso calc R H
H67B 1 .1342(16) .9465(11) .3479(8) .222 Uiso calc R H
H67C 1 .1963(16) .8771(11) .3129(8) .222 Uiso calc R H
C68 1 -.0412(19) .7621(14) .2937(7) .167(9) Uani d . C
H68A 1 -0.1134(19) .6933(14) .2933(7) .250 Uiso calc R H
H68B 1 -.0015(19) .7560(14) .2609(7) .250 Uiso calc R H
H68C 1 -.0636(19) .8254(14) .2960(7) .250 Uiso calc R H
N71 1 .2190(13) .2569(15) -.0279(5) .113(4) Uani d . N
N72 1 .2959(17) .0757(14) -.0316(6) .134(5) Uani d . N
C73 1 .203(2) .175(3) -.0749(7) .195(12) Uani d . C
H73A 1 .116(2) .134(3) -.0835(7) .292 Uiso calc R H
H73B 1 .235(2) .218(3) -0.1040(7) .292 Uiso calc R H
C74 1 .246(4) .099(3) -.0791(9) .228(15) Uani d . C
H74A 1 .310(4) .119(3) -0.1039(9) .342 Uiso calc R H
H74B 1 .181(4) .028(3) -.0966(9) .342 Uiso calc R H
C75 1 .299(2) .374(2) -.0319(9) .202(11) Uani d . C
H75A 1 .304(2) .423(2) .0017(9) .302 Uiso calc R H
H75B 1 .266(2) .397(2) -.0607(9) .302 Uiso calc R H
H75C 1 .379(2) .379(2) -.0395(9) .302 Uiso calc R H
C76 1 .0989(19) .248(2) -.0145(7) .211(13) Uani d . C
H76A 1 .1065(19) .303(2) .0173(7) .316 Uiso calc R H
H76B 1 .0503(19) .173(2) -.0077(7) .316 Uiso calc R H
H76C 1 .0600(19) .263(2) -.0443(7) .316 Uiso calc R H
C77 1 .422(2) .094(2) -.0365(9) .220(13) Uani d . C
H77A 1 .469(2) .172(2) -.0407(9) .330 Uiso calc R H
H77B 1 .427(2) .044(2) -.0676(9) .330 Uiso calc R H
H77C 1 .453(2) .080(2) -.0044(9) .330 Uiso calc R H
C78 1 .227(3) -.0369(19) -.0254(9) .252(17) Uani d . C
H78A 1 .143(3) -.0491(19) -.0222(9) .378 Uiso calc R H
H78B 1 .258(3) -.0516(19) .0066(9) .378 Uiso calc R H
H78C 1 .232(3) -.0875(19) -.0565(9) .378 Uiso calc R H
C81 1 .4691(14) -.0456(4) .4804(2) .159(9) Uani d D C
C82 1 .4734(17) -.0334(12) .4275(2) .232(18) Uani d D C
H82 1 .4335(17) -.0964(12) .4004(2) .348 Uiso calc R H
C83 1 .536(2) .0707(17) .4140(5) .41(4) Uani d D C
H83 1 .537(2) .0795(17) .3778(5) .610 Uiso calc R H
C84 1 .5973(19) .1619(12) .4533(7) .246(18) Uani d D C
H84 1 .6429(19) .2327(12) .4440(7) .369 Uiso calc R H
C85 1 .5922(15) .1499(5) .5062(6) .165(10) Uani d D C
H85 1 .6311(15) .2138(5) .5336(6) .248 Uiso d R H
C91 1 1.0276(4) .0384(8) .4836(4) .115(7) Uani d D C
C92 1 .9590(11) .0694(11) .4516(5) .193(13) Uani d D C
H92 1 .9970(11) .1244(11) .4303(5) .289 Uiso calc R H
C93 1 .8352(11) .0201(16) .4508(8) .36(4) Uani d D C
H93 1 .7882(11) .0397(16) .4281(8) .544 Uiso calc R H
C94 1 .7801(6) -.0579(16) .4830(8) .27(2) Uani d D C
H94 1 .6953(6) -.0896(16) .4835(8) .403 Uiso calc R H
C95 1 .8486(6) -.0897(10) .5146(6) .200(13) Uani d D C
H95 1 .8101(6) -0.1472(10) .5351(6) .299 Uiso d R H

loop_
_atom_type_symbol
_atom_type_description
_atom_type_scat_dispersion_real
_atom_type_scat_dispersion_imag
_atom_type_scat_source
C C 0.0033 0.0016 'International Tables Vol C Tables 4.2.6.8 and 6.1.1.4'
H H 0.0000 0.0000 'International Tables Vol C Tables 4.2.6.8 and 6.1.1.4'
Li Li -0.0003 0.0001 'International Tables Vol C Tables 4.2.6.8 and 6.1.1.4'
B B 0.0013 0.0007 'International Tables Vol C Tables 4.2.6.8 and 6.1.1.4'
N N 0.0061 0.0033 'International Tables Vol C Tables 4.2.6.8 and 6.1.1.4'
Si Si 0.0817 0.0704 'International Tables Vol C Tables 4.2.6.8 and 6.1.1.4'
Ho Ho -0.2175 4.6783 'International Tables Vol C Tables 4.2.6.8 and 6.1.1.4'
Cl Cl 0.1484 0.1585 'International Tables Vol C Tables 4.2.6.8 and 6.1.1.4'

loop_
_geom_angle_atom_site_label_1
_geom_angle_atom_site_label_2
_geom_angle_atom_site_label_3
_geom_angle_site_symmetry_1
_geom_angle_site_symmetry_3
_geom_angle
_geom_angle_publ_flag
Cl1 Ho1 Cl2 . . 84.99(8) y
Cl1 Ho1 B16 . . 137.6(2) ?
Cl2 Ho1 B16 . . 106.0(2) ?
Cl1 Ho1 C12 . . 115.4(2) ?
Cl2 Ho1 C12 . . 79.8(2) ?
B16 Ho1 C12 . . 33.6(3) ?
Cl1 Ho1 B15 . . 111.0(2) ?
Cl2 Ho1 B15 . . 136.5(2) ?
B16 Ho1 B15 . . 35.8(3) ?
C12 Ho1 B15 . . 56.7(3) ?
Cl1 Ho1 B25 . . 113.6(3) ?
Cl2 Ho1 B25 . . 137.9(2) ?
B16 Ho1 B25 . . 85.7(3) ?
C12 Ho1 B25 . . 119.3(3) ?
B15 Ho1 B25 . . 73.9(3) ?
Cl1 Ho1 B13 . . 83.5(2) ?
Cl2 Ho1 B13 . . 87.2(2) ?
B16 Ho1 B13 . . 57.0(3) ?
C12 Ho1 B13 . . 33.8(3) ?
B15 Ho1 B13 . . 56.6(3) ?
B25 Ho1 B13 . . 130.4(3) ?
Cl1 Ho1 B23 . . 85.4(3) ?
Cl2 Ho1 B23 . . 89.8(2) ?
B16 Ho1 B23 . . 134.2(3) ?
C12 Ho1 B23 . . 155.4(3) ?
B15 Ho1 B23 . . 130.3(3) ?
B25 Ho1 B23 . . 56.8(3) ?
B13 Ho1 B23 . . 168.7(3) ?
Cl1 Ho1 C22 . . 116.6(2) ?
Cl2 Ho1 C22 . . 81.5(2) ?
B16 Ho1 C22 . . 105.7(3) ?
C12 Ho1 C22 . . 122.3(3) ?
B15 Ho1 C22 . . 121.0(3) ?
B25 Ho1 C22 . . 56.4(3) ?
B13 Ho1 C22 . . 155.7(3) ?
B23 Ho1 C22 . . 33.4(3) ?
Cl1 Ho1 C14 . . 82.3(2) ?
Cl2 Ho1 C14 . . 119.8(2) ?
B16 Ho1 C14 . . 56.4(3) ?
C12 Ho1 C14 . . 54.7(2) ?
B15 Ho1 C14 . . 33.3(3) ?
B25 Ho1 C14 . . 100.6(3) ?
B13 Ho1 C14 . . 33.0(3) ?
B23 Ho1 C14 . . 146.5(3) ?
C22 Ho1 C14 . . 154.0(3) ?
Cl1 Ho1 B26 . . 139.6(2) ?
Cl2 Ho1 B26 . . 106.9(2) ?
B16 Ho1 B26 . . 77.2(3) ?
C12 Ho1 B26 . . 104.7(3) ?
B15 Ho1 B26 . . 87.0(3) ?
B25 Ho1 B26 . . 35.2(3) ?
B13 Ho1 B26 . . 134.2(3) ?
B23 Ho1 B26 . . 57.0(3) ?
C22 Ho1 B26 . . 34.0(3) ?
C14 Ho1 B26 . . 120.2(3) ?
Cl1 Ho1 C24 . . 83.9(2) ?
Cl2 Ho1 C24 . . 122.6(2) ?
B16 Ho1 C24 . . 119.5(3) ?
C12 Ho1 C24 . . 152.9(3) ?
B15 Ho1 C24 . . 99.8(3) ?
B25 Ho1 C24 . . 34.1(3) ?
B13 Ho1 C24 . . 146.3(3) ?
B23 Ho1 C24 . . 33.3(3) ?
C22 Ho1 C24 . . 55.0(3) ?
C14 Ho1 C24 . . 114.1(3) ?
B26 Ho1 C24 . . 56.9(3) ?
N52 Ho2 Cl3 . . 95.8(2) y
N52 Ho2 B25 . . 152.0(3) y
Cl3 Ho2 B25 . . 93.3(2) y
N52 Ho2 B26 . . 168.5(3) y
Cl3 Ho2 B26 . . 91.2(2) y
B25 Ho2 B26 . . 35.7(3) ?
N52 Ho2 B16 . . 93.7(3) y
Cl3 Ho2 B16 . . 160.3(2) y
B25 Ho2 B16 . . 86.2(3) y
B26 Ho2 B16 . . 77.0(3) y
N52 Ho2 B15 . . 89.3(3) y
Cl3 Ho2 B15 . . 161.4(2) y
B25 Ho2 B15 . . 74.5(3) y
B26 Ho2 B15 . . 86.9(3) y
B16 Ho2 B15 . . 35.4(3) ?
N52 Ho2 Cl4 . . 80.8(3) y
Cl3 Ho2 Cl4 . . 78.70(9) y
B25 Ho2 Cl4 . . 127.1(2) y
B26 Ho2 Cl4 . . 91.7(2) y
B16 Ho2 Cl4 . . 85.9(2) y
B15 Ho2 Cl4 . . 119.9(2) y
N52 Ho2 N51 . . 69.5(3) y
Cl3 Ho2 N51 . . 77.4(2) y
B25 Ho2 N51 . . 86.8(3) y
B26 Ho2 N51 . . 121.1(3) y
B16 Ho2 N51 . . 122.1(3) y
B15 Ho2 N51 . . 87.7(3) y
Cl4 Ho2 N51 . . 139.3(2) y
N52 Ho2 Li2 . . 91.7(4) ?
Cl3 Ho2 Li2 . . 39.6(4) ?
B25 Ho2 Li2 . . 111.8(4) ?
B26 Ho2 Li2 . . 87.9(4) ?
B16 Ho2 Li2 . . 123.0(4) ?
B15 Ho2 Li2 . . 158.4(4) ?
Cl4 Ho2 Li2 . . 39.4(4) ?
N51 Ho2 Li2 . . 112.8(4) ?
Li1 Cl1 Ho1 . . 89.0(5) y
Li1 Cl2 Ho1 . . 87.5(4) y
Li2 Cl3 Ho2 . . 93.7(5) y
Li2 Cl4 Ho2 . . 91.7(5) y
C12 Si1 C32 . . 112.5(4) ?
C12 Si1 C31 . . 107.6(5) ?
C32 Si1 C31 . . 110.1(6) ?
C12 Si1 C33 . . 109.6(5) ?
C32 Si1 C33 . . 108.7(5) ?
C31 Si1 C33 . . 108.4(6) ?
C34 Si2 C35 . . 107.3(7) ?
C34 Si2 C14 . . 112.5(5) ?
C35 Si2 C14 . . 109.3(5) ?
C34 Si2 C36 . . 109.1(7) ?
C35 Si2 C36 . . 108.2(7) ?
C14 Si2 C36 . . 110.2(5) ?
C22 Si3 C37 . . 111.0(5) ?
C22 Si3 C39 . . 109.3(5) ?
C37 Si3 C39 . . 110.8(6) ?
C22 Si3 C38 . . 111.1(5) ?
C37 Si3 C38 . . 107.6(6) ?
C39 Si3 C38 . . 106.8(6) ?
C42 Si4 C41 . . 116.4(13) ?
C42 Si4 C24 . . 110.3(7) ?
C41 Si4 C24 . . 116.1(6) ?
C42 Si4 C40 . . 103.9(14) ?
C41 Si4 C40 . . 100.8(10) ?
C24 Si4 C40 . . 107.8(6) ?
B16 C12 B13 . . 110.8(7) ?
B16 C12 B17 . . 64.7(6) ?
B13 C12 B17 . . 64.6(6) ?
B16 C12 Si1 . . 120.5(6) ?
B13 C12 Si1 . . 126.0(6) ?
B17 C12 Si1 . . 124.0(6) ?
B16 C12 Ho1 . . 72.8(5) ?
B13 C12 Ho1 . . 73.6(5) ?
B17 C12 Ho1 . . 100.5(5) ?
Si1 C12 Ho1 . . 135.4(4) ?
C14 B13 C12 . . 106.1(8) ?
C14 B13 B17 . . 61.0(6) ?
C12 B13 B17 . . 62.3(6) ?
C14 B13 Ho1 . . 73.7(5) ?
C12 B13 Ho1 . . 72.7(5) ?
B17 B13 Ho1 . . 99.1(6) ?
B13 C14 B15 . . 112.0(8) ?
B13 C14 B17 . . 66.4(6) ?
B15 C14 B17 . . 64.9(6) ?
B13 C14 Si2 . . 121.6(7) ?
B15 C14 Si2 . . 124.0(6) ?
B17 C14 Si2 . . 123.2(6) ?
B13 C14 Ho1 . . 73.3(5) ?
B15 C14 Ho1 . . 72.8(5) ?
B17 C14 Ho1 . . 101.0(5) ?
Si2 C14 Ho1 . . 135.8(4) ?
C14 B15 B16 . . 105.3(7) ?
C14 B15 B17 . . 61.5(6) ?
B16 B15 B17 . . 62.7(6) ?
C14 B15 Ho1 . . 73.8(5) ?
B16 B15 Ho1 . . 71.6(5) ?
B17 B15 Ho1 . . 100.1(5) ?
C14 B15 Ho2 . . 166.5(6) ?
B16 B15 Ho2 . . 72.1(5) ?
B17 B15 Ho2 . . 125.3(6) ?
Ho1 B15 Ho2 . . 92.9(3) ?
C12 B16 B15 . . 105.7(7) ?
C12 B16 B17 . . 62.7(6) ?
B15 B16 B17 . . 61.2(6) ?
C12 B16 Ho1 . . 73.5(4) ?
B15 B16 Ho1 . . 72.6(5) ?
B17 B16 Ho1 . . 100.0(5) ?
C12 B16 Ho2 . . 166.5(6) ?
B15 B16 Ho2 . . 72.5(5) ?
B17 B16 Ho2 . . 124.5(6) ?
Ho1 B16 Ho2 . . 93.4(3) ?
C14 B17 C12 . . 92.7(6) ?
C14 B17 B15 . . 53.6(6) ?
C12 B17 B15 . . 94.4(6) ?
C14 B17 B16 . . 94.8(7) ?
C12 B17 B16 . . 52.6(5) ?
B15 B17 B16 . . 56.1(6) ?
C14 B17 B13 . . 52.7(5) ?
C12 B17 B13 . . 53.0(5) ?
B15 B17 B13 . . 93.5(7) ?
B16 B17 B13 . . 93.0(7) ?
B23 C22 B26 . . 110.9(8) ?
B23 C22 B27 . . 64.5(7) ?
B26 C22 B27 . . 64.8(6) ?
B23 C22 Si3 . . 122.3(7) ?
B26 C22 Si3 . . 124.0(7) ?
B27 C22 Si3 . . 123.4(6) ?
B23 C22 Ho1 . . 73.2(5) ?
B26 C22 Ho1 . . 73.1(5) ?
B27 C22 Ho1 . . 100.3(5) ?
Si3 C22 Ho1 . . 136.3(4) ?
C24 B23 C22 . . 107.4(8) ?
C24 B23 B27 . . 62.2(6) ?
C22 B23 B27 . . 62.2(6) ?
C24 B23 Ho1 . . 73.6(5) ?
C22 B23 Ho1 . . 73.4(5) ?
B27 B23 Ho1 . . 99.4(6) ?
B23 C24 B25 . . 109.8(8) ?
B23 C24 B27 . . 64.6(7) ?
B25 C24 B27 . . 64.2(6) ?
B23 C24 Si4 . . 121.8(7) ?
B25 C24 Si4 . . 125.0(7) ?
B27 C24 Si4 . . 121.9(6) ?
B23 C24 Ho1 . . 73.1(5) ?
B25 C24 Ho1 . . 72.4(5) ?
B27 C24 Ho1 . . 100.1(5) ?
Si4 C24 Ho1 . . 138.0(4) ?
C24 B25 B26 . . 106.6(8) ?
C24 B25 B27 . . 61.4(6) ?
B26 B25 B27 . . 62.8(6) ?
C24 B25 Ho2 . . 167.1(7) ?
B26 B25 Ho2 . . 74.0(5) ?
B27 B25 Ho2 . . 127.4(7) ?
C24 B25 Ho1 . . 73.5(5) ?
B26 B25 Ho1 . . 72.9(5) ?
B27 B25 Ho1 . . 99.6(6) ?
Ho2 B25 Ho1 . . 94.7(3) ?
C22 B26 B25 . . 105.2(8) ?
C22 B26 B27 . . 61.2(6) ?
B25 B26 B27 . . 62.0(6) ?
C22 B26 Ho2 . . 166.1(7) ?
B25 B26 Ho2 . . 70.4(5) ?
B27 B26 Ho2 . . 123.7(6) ?
C22 B26 Ho1 . . 73.0(5) ?
B25 B26 Ho1 . . 72.0(5) ?
B27 B26 Ho1 . . 98.7(6) ?
Ho2 B26 Ho1 . . 93.1(3) ?
C24 B27 C22 . . 93.8(7) ?
C24 B27 B23 . . 53.2(6) ?
C22 B27 B23 . . 53.3(6) ?
C24 B27 B25 . . 54.4(6) ?
C22 B27 B25 . . 94.8(7) ?
B23 B27 B25 . . 94.2(7) ?
C24 B27 B26 . . 95.7(7) ?
C22 B27 B26 . . 54.0(5) ?
B23 B27 B26 . . 94.4(7) ?
B25 B27 B26 . . 55.2(6) ?
N62 Li1 N61 . . 90.8(7) y
N62 Li1 Cl1 . . 116.7(9) y
N61 Li1 Cl1 . . 118.1(8) y
N62 Li1 Cl2 . . 116.6(9) y
N61 Li1 Cl2 . . 117.7(9) y
Cl1 Li1 Cl2 . . 98.5(6) y
N62 Li1 Ho1 . . 134.4(8) ?
N61 Li1 Ho1 . . 134.8(7) ?
Cl1 Li1 Ho1 . . 49.0(3) ?
Cl2 Li1 Ho1 . . 49.5(3) ?
N71 Li2 N72 . . 87.9(10) y
N71 Li2 Cl4 . . 121.3(11) y
N72 Li2 Cl4 . . 120.0(12) y
N71 Li2 Cl3 . . 115.1(11) y
N72 Li2 Cl3 . . 119.8(12) y
Cl4 Li2 Cl3 . . 95.1(7) y
N71 Li2 Ho2 . . 129.0(10) ?
N72 Li2 Ho2 . . 142.9(10) ?
Cl4 Li2 Ho2 . . 48.9(4) ?
Cl3 Li2 Ho2 . . 46.6(3) ?
C53 N51 C56 . . 107.0(9) ?
C53 N51 C55 . . 108.3(10) ?
C56 N51 C55 . . 107.0(9) ?
C53 N51 Ho2 . . 104.9(7) ?
C56 N51 Ho2 . . 115.1(6) ?
C55 N51 Ho2 . . 114.1(6) ?
C58 N52 C54 . . 108.7(10) ?
C58 N52 C57 . . 106.7(10) ?
C54 N52 C57 . . 108.8(9) ?
C58 N52 Ho2 . . 111.9(6) ?
C54 N52 Ho2 . . 109.4(7) ?
C57 N52 Ho2 . . 111.3(7) ?
N51 C53 C54 . . 113.5(11) ?
N52 C54 C53 . . 113.1(11) ?
C63 N61 C65 . . 109.3(11) ?
C63 N61 C66 . . 109.6(12) ?
C65 N61 C66 . . 110.1(11) ?
C63 N61 Li1 . . 102.5(9) ?
C65 N61 Li1 . . 110.6(9) ?
C66 N61 Li1 . . 114.4(9) ?
C67 N62 C68 . . 114.3(14) ?
C67 N62 C64 . . 106.6(12) ?
C68 N62 C64 . . 109.1(13) ?
C67 N62 Li1 . . 114.6(10) ?
C68 N62 Li1 . . 110.0(9) ?
C64 N62 Li1 . . 101.3(9) ?
C64 C63 N61 . . 116.8(13) ?
C63 C64 N62 . . 119.4(12) ?
C73 N71 C76 . . 107.5(17) ?
C73 N71 C75 . . 115.6(18) ?
C76 N71 C75 . . 110.3(18) ?
C73 N71 Li2 . . 102.5(14) ?
C76 N71 Li2 . . 107.1(12) ?
C75 N71 Li2 . . 113.2(13) ?
C78 N72 C77 . . 110.(2) ?
C78 N72 C74 . . 110.(2) ?
C77 N72 C74 . . 111.(2) ?
C78 N72 Li2 . . 113.8(14) ?
C77 N72 Li2 . . 110.6(15) ?
C74 N72 Li2 . . 102.2(14) ?
C74 C73 N71 . . 125.(2) ?
C73 C74 N72 . . 121.(2) ?
C82 C81 C85 . 2_656 119.97(9) ?
C82 C81 C81 . 2_656 119.98(9) ?
C85 C81 C81 2_656 2_656 119.97(11) ?
C81 C82 C83 . . 119.99(8) ?
C82 C83 C84 . . 119.99(8) ?
C85 C84 C83 . . 119.97(9) ?
C81 C85 C84 2_656 . 119.97(9) ?
C95 C91 C91 2_756 2_756 119.94(10) ?
C95 C91 C92 2_756 . 119.95(9) ?
C91 C91 C92 2_756 . 119.98(8) ?
C93 C92 C91 . . 119.98(8) ?
C92 C93 C94 . . 119.99(7) ?
C95 C94 C93 . . 119.97(8) ?
C94 C95 C91 . 2_756 119.95(10) ?

loop_
_geom_bond_atom_site_label_1
_geom_bond_atom_site_label_2
_geom_bond_site_symmetry_2
_geom_bond_distance
_geom_bond_publ_flag
Ho1 Cl1 . 2.632(2) y
Ho1 Cl2 . 2.654(2) y
Ho1 C12 . 2.690(8) y
Ho1 B13 . 2.703(10) y
Ho1 C14 . 2.709(8) y
Ho1 B15 . 2.695(10) y
Ho1 B16 . 2.680(10) y
Ho1 C22 . 2.709(9) y
Ho1 B23 . 2.706(11) y
Ho1 C24 . 2.714(9) y
Ho1 B25 . 2.697(11) y
Ho1 B26 . 2.711(11) y
Ho2 Cl3 . 2.635(3) y
Ho2 Cl4 . 2.727(3) y
Ho2 N51 . 2.764(8) y
Ho2 N52 . 2.563(9) y
Ho2 B15 . 2.718(10) y
Ho2 B25 . 2.638(11) y
Ho2 B26 . 2.692(10) y
Ho2 B16 . 2.712(10) y
Ho2 Li2 . 3.62(2) ?
Cl1 Li1 . 2.34(2) y
Cl2 Li1 . 2.38(2) y
Cl3 Li2 . 2.31(2) y
Cl4 Li2 . 2.30(2) y
Si1 C12 . 1.838(8) ?
Si1 C32 . 1.856(11) ?
Si1 C31 . 1.860(11) ?
Si1 C33 . 1.869(11) ?
Si2 C34 . 1.840(13) ?
Si2 C35 . 1.852(12) ?
Si2 C14 . 1.864(9) ?
Si2 C36 . 1.871(13) ?
Si3 C22 . 1.841(9) ?
Si3 C37 . 1.845(12) ?
Si3 C39 . 1.852(11) ?
Si3 C38 . 1.864(12) ?
Si4 C42 . 1.72(2) ?
Si4 C41 . 1.75(2) ?
Si4 C24 . 1.848(9) ?
Si4 C40 . 1.89(2) ?
C12 B16 . 1.553(13) ?
C12 B13 . 1.568(14) ?
C12 B17 . 1.737(13) ?
B13 C14 . 1.539(13) ?
B13 B17 . 1.77(2) ?
C14 B15 . 1.550(14) ?
C14 B17 . 1.692(14) ?
B15 B16 . 1.652(14) ?
B15 B17 . 1.745(14) ?
B16 B17 . 1.768(15) ?
C22 B23 . 1.555(15) ?
C22 B26 . 1.583(14) ?
C22 B27 . 1.715(14) ?
B23 C24 . 1.552(15) ?
B23 B27 . 1.75(2) ?
C24 B25 . 1.587(15) ?
C24 B27 . 1.714(14) ?
B25 B26 . 1.634(15) ?
B25 B27 . 1.757(15) ?
B26 B27 . 1.77(2) ?
Li1 N61 . 2.04(2) y
Li1 N62 . 2.04(2) y
Li2 N71 . 2.04(2) y
Li2 N72 . 2.08(2) y
N51 C53 . 1.47(2) ?
N51 C56 . 1.472(13) ?
N51 C55 . 1.492(14) ?
N52 C58 . 1.480(15) ?
N52 C54 . 1.487(15) ?
N52 C57 . 1.507(14) ?
C53 C54 . 1.49(2) ?
N61 C63 . 1.45(2) ?
N61 C65 . 1.468(15) ?
N61 C66 . 1.477(14) ?
N62 C67 . 1.44(2) ?
N62 C68 . 1.44(2) ?
N62 C64 . 1.47(2) ?
C63 C64 . 1.41(2) ?
N71 C73 . 1.42(2) ?
N71 C76 . 1.45(2) ?
N71 C75 . 1.45(2) ?
N72 C78 . 1.40(2) ?
N72 C77 . 1.44(2) ?
N72 C74 . 1.45(3) ?
C73 C74 . 1.28(3) ?
C81 C82 . 1.356(3) ?
C81 C85 2_656 1.356(3) ?
C81 C81 2_656 1.356(3) ?
C82 C83 . 1.356(3) ?
C83 C84 . 1.356(3) ?
C84 C85 . 1.356(3) ?
C85 C81 2_656 1.356(3) ?
C91 C95 2_756 1.356(3) ?
C91 C91 2_756 1.356(3) ?
C91 C92 . 1.356(3) ?
C92 C93 . 1.356(3) ?
C93 C94 . 1.356(3) ?
C94 C95 . 1.356(3) ?
C95 C91 2_756 1.356(3) ?

loop_
_geom_torsion_atom_site_label_1
_geom_torsion_atom_site_label_2
_geom_torsion_atom_site_label_3
_geom_torsion_atom_site_label_4
_geom_torsion
Si1 C12 Ho1 Ho2 -114.0(6)
Si2 C14 Ho1 Ho2 119.5(6)
Si1 C12 Ho1 Li1 63.1(6)
Si2 C14 Ho1 Li1 -65.0(7)
Si3 C22 Ho1 Ho2 121.1(7)
Si4 C24 Ho1 Ho2 -119.3(7)
Si3 C22 Ho1 Li1 -54.4(7)
Si4 C24 Ho1 Li1 63.4(8)
Li1 Ho1 Ho2 Li2 59.(4)
